data_4036428
loop_
_publ_author_name
'Li, Jun-Hua'
'Feng, Ting-Fan'
'Du, Da-Ming'

_publ_section_title
;
 Construction of Spirocyclopropane-Linked Heterocycles Containing Both
 Pyrazolones and Oxindoles through Michael/Alkylation Cascade Reactions.
;
_journal_issue 22
_journal_name_full 'The Journal of organic chemistry'
_journal_page_first 11369
_journal_page_last 11377
_journal_paper_doi 10.1021/acs.joc.5b01940
_journal_volume 80
_journal_year 2015
_chemical_formula_sum 'C25 H18.67 Cl N3 O2.34'
_chemical_formula_weight 433.93
_space_group_IT_number 14
_space_group_name_Hall '-P 2yn'
_space_group_name_H-M_alt 'P 1 21/n 1'
_symmetry_cell_setting monoclinic
_symmetry_space_group_name_H-M 'P 1 21/n 1'
_atom_sites_solution_hydrogens geom
_atom_sites_solution_primary direct
_atom_sites_solution_secondary difmap
_audit_creation_method SHELXL-97
_cell_angle_alpha 90.00
_cell_angle_beta 91.207(5)
_cell_angle_gamma 90.00
_cell_formula_units_Z 4
_cell_length_a 12.649(4)
_cell_length_b 11.438(3)
_cell_length_c 14.333(4)
_cell_measurement_reflns_used 6302
_cell_measurement_temperature 153(2)
_cell_measurement_theta_max 29.105
_cell_measurement_theta_min 2.170
_cell_volume 2073.2(10)
_computing_cell_refinement 'CrystalClear (Rigaku Inc., 2008)'
_computing_data_collection 'CrystalClear (Rigaku Inc., 2008)'
_computing_data_reduction 'CrystalClear (Rigaku Inc., 2008)'
_computing_structure_refinement 'SHELXL-97 (Sheldrick, 1997)'
_computing_structure_solution 'SHELXS-97 (Sheldrick, 1990)'
_diffrn_ambient_temperature 153(2)
_diffrn_detector_area_resol_mean 28.5714
_diffrn_measured_fraction_theta_full 0.998
_diffrn_measured_fraction_theta_max 0.998
_diffrn_measurement_device_type AFC10/Saturn724+
_diffrn_measurement_method 'phi and omega scans'
_diffrn_radiation_monochromator graphite
_diffrn_radiation_source 'Rotating Anode'
_diffrn_radiation_type MoK\a
_diffrn_radiation_wavelength 0.71073
_diffrn_reflns_av_R_equivalents 0.0418
_diffrn_reflns_av_sigmaI/netI 0.0468
_diffrn_reflns_limit_h_max 16
_diffrn_reflns_limit_h_min -16
_diffrn_reflns_limit_k_max 15
_diffrn_reflns_limit_k_min -14
_diffrn_reflns_limit_l_max 19
_diffrn_reflns_limit_l_min -16
_diffrn_reflns_number 17646
_diffrn_reflns_theta_full 28.50
_diffrn_reflns_theta_max 28.50
_diffrn_reflns_theta_min 2.40
_diffrn_standards_decay_% 0
_diffrn_standards_interval_count 0
_diffrn_standards_interval_time 0
_diffrn_standards_number 0
_exptl_absorpt_coefficient_mu 0.215
_exptl_absorpt_correction_T_max 0.9875
_exptl_absorpt_correction_T_min 0.8966
_exptl_absorpt_correction_type Multi-scans
_exptl_crystal_colour Colorless
_exptl_crystal_density_diffrn 1.390
_exptl_crystal_density_method 'not measured'
_exptl_crystal_description Prism
_exptl_crystal_F_000 901
_exptl_crystal_size_max 0.52
_exptl_crystal_size_mid 0.08
_exptl_crystal_size_min 0.06
_refine_diff_density_max 0.329
_refine_diff_density_min -0.266
_refine_diff_density_rms 0.050
_refine_ls_extinction_method none
_refine_ls_goodness_of_fit_ref 1.003
_refine_ls_hydrogen_treatment mixed
_refine_ls_matrix_type full
_refine_ls_number_parameters 295
_refine_ls_number_reflns 5240
_refine_ls_number_restraints 0
_refine_ls_restrained_S_all 1.003
_refine_ls_R_factor_all 0.0856
_refine_ls_R_factor_gt 0.0666
_refine_ls_shift/su_max 0.001
_refine_ls_shift/su_mean 0.000
_refine_ls_structure_factor_coef Fsqd
_refine_ls_weighting_details 'calc w=1/[\s^2^(Fo^2^)+(0.0916P)^2^+1.2600P] where P=(Fo^2^+2Fc^2^)/3'
_refine_ls_weighting_scheme calc
_refine_ls_wR_factor_gt 0.1642
_refine_ls_wR_factor_ref 0.1787
_reflns_number_gt 4307
_reflns_number_total 5240
_reflns_threshold_expression >2sigma(I)
_cod_data_source_file jo5b01940_si_001.cif
_cod_data_source_block bo4017
_cod_depositor_comments
;
The following automatic conversions were performed:

data item '_symmetry_cell_setting' value 'Monoclinic' was changed to
'monoclinic' in accordance with the
/home/saulius/struct/COD-crude-data/automatic-downloads/DataCite-retrospective/ACS/depositions/lib/dictionaries/cif_core.dic
dictionary named 'cif_core.dic' version 2.4.2 last updated on
2011-04-26.

Automatic conversion script
Id: cif_fix_values 6909 2019-04-08 15:41:33Z antanas 
;
_cod_original_cell_volume 2073.1(10)
_cod_original_sg_symbol_H-M P2(1)/n
_cod_database_code 4036428

loop_
_symmetry_equiv_pos_as_xyz
'x, y, z'
'-x+1/2, y+1/2, -z+1/2'
'-x, -y, -z'
'x-1/2, -y-1/2, z-1/2'

loop_
_atom_site_label
_atom_site_type_symbol
_atom_site_fract_x
_atom_site_fract_y
_atom_site_fract_z
_atom_site_U_iso_or_equiv
_atom_site_adp_type
_atom_site_occupancy
_atom_site_symmetry_multiplicity
_atom_site_calc_flag
_atom_site_refinement_flags
Cl1 Cl 0.21768(5) 0.95775(6) 0.23707(5) 0.0425(2) Uani 1 1 d .
O1 O 0.87135(14) 1.53883(16) 0.45673(12) 0.0355(4) Uani 1 1 d .
O2 O 0.65961(13) 1.30139(15) 0.18212(11) 0.0309(4) Uani 1 1 d .
N1 N 0.97499(17) 1.39242(19) 0.39817(14) 0.0324(5) Uani 1 1 d .
N2 N 0.55359(16) 1.36532(17) 0.39901(13) 0.0283(4) Uani 1 1 d .
N3 N 0.55204(15) 1.31164(17) 0.31081(13) 0.0272(4) Uani 1 1 d .
C1 C 0.98306(19) 1.3327(2) 0.31287(16) 0.0298(5) Uani 1 1 d .
C2 C 1.0671(2) 1.2658(2) 0.28397(19) 0.0368(6) Uani 1 1 d .
H2 H 1.1267 1.2518 0.3239 0.044 Uiso 1 1 calc R
C3 C 1.0613(2) 1.2197(2) 0.19450(19) 0.0392(6) Uani 1 1 d .
H3 H 1.1179 1.1734 0.1726 0.047 Uiso 1 1 calc R
C4 C 0.9742(2) 1.2401(2) 0.13671(18) 0.0352(5) Uani 1 1 d .
H4 H 0.9720 1.2078 0.0757 0.042 Uiso 1 1 calc R
C5 C 0.88921(19) 1.3080(2) 0.16695(16) 0.0296(5) Uani 1 1 d .
H5 H 0.8298 1.3222 0.1269 0.036 Uiso 1 1 calc R
C6 C 0.89341(17) 1.35424(19) 0.25674(16) 0.0260(5) Uani 1 1 d .
C7 C 0.82391(18) 1.43555(19) 0.31067(15) 0.0249(4) Uani 1 1 d .
C8 C 0.88932(18) 1.4625(2) 0.39825(16) 0.0281(5) Uani 1 1 d .
C9 C 0.8197(2) 1.5799(2) 0.11762(18) 0.0380(6) Uani 1 1 d .
H9 H 0.8896 1.5677 0.1412 0.046 Uiso 1 1 calc R
C10 C 0.8035(3) 1.6182(3) 0.0263(2) 0.0507(8) Uani 1 1 d .
H10 H 0.8623 1.6329 -0.0120 0.061 Uiso 1 1 calc R
C11 C 0.7024(3) 1.6348(3) -0.0086(2) 0.0575(9) Uani 1 1 d .
H11 H 0.6916 1.6609 -0.0710 0.069 Uiso 1 1 calc R
C12 C 0.6168(3) 1.6135(3) 0.0472(2) 0.0551(9) Uani 1 1 d .
H12 H 0.5470 1.6245 0.0230 0.066 Uiso 1 1 calc R
C13 C 0.6326(3) 1.5757(2) 0.13909(19) 0.0429(6) Uani 1 1 d .
H13 H 0.5736 1.5612 0.1774 0.052 Uiso 1 1 calc R
C14 C 0.7341(2) 1.55944(19) 0.17442(16) 0.0313(5) Uani 1 1 d .
C15 C 0.75154(19) 1.52964(19) 0.27561(15) 0.0260(5) Uani 1 1 d .
H15 H 0.7514 1.6000 0.3170 0.031 Uiso 1 1 calc R
C16 C 0.64023(18) 1.3377(2) 0.25982(16) 0.0264(5) Uani 1 1 d .
C17 C 0.70130(17) 1.42275(19) 0.32044(15) 0.0245(4) Uani 1 1 d .
C18 C 0.63771(18) 1.4278(2) 0.40632(15) 0.0268(5) Uani 1 1 d .
C19 C 0.6566(2) 1.4943(2) 0.49437(16) 0.0346(5) Uani 1 1 d .
H19A H 0.5915 1.4963 0.5301 0.042 Uiso 1 1 calc R
H19B H 0.6781 1.5744 0.4795 0.042 Uiso 1 1 calc R
H19C H 0.7127 1.4561 0.5315 0.042 Uiso 1 1 calc R
C20 C 0.47013(18) 1.2304(2) 0.29068(17) 0.0278(5) Uani 1 1 d .
C21 C 0.4047(2) 1.1941(2) 0.36218(18) 0.0354(5) Uani 1 1 d .
H21 H 0.4137 1.2265 0.4229 0.042 Uiso 1 1 calc R
C22 C 0.3267(2) 1.1111(2) 0.34565(18) 0.0367(6) Uani 1 1 d .
H22 H 0.2825 1.0864 0.3947 0.044 Uiso 1 1 calc R
C23 C 0.3137(2) 1.0648(2) 0.25707(18) 0.0332(5) Uani 1 1 d .
C24 C 0.3766(2) 1.1018(2) 0.18529(18) 0.0341(5) Uani 1 1 d .
H24 H 0.3661 1.0702 0.1245 0.041 Uiso 1 1 calc R
C25 C 0.45493(19) 1.1848(2) 0.20116(17) 0.0321(5) Uani 1 1 d .
H25 H 0.4978 1.2103 0.1515 0.038 Uiso 1 1 calc R
O3 O 1.1583(7) 1.2108(8) 0.4945(4) 0.071(3) Uani 0.336(8) 1 d P
H1N H 1.025(3) 1.400(3) 0.443(2) 0.054(9) Uiso 1 1 d .

loop_
_atom_site_aniso_label
_atom_site_aniso_U_11
_atom_site_aniso_U_22
_atom_site_aniso_U_33
_atom_site_aniso_U_23
_atom_site_aniso_U_13
_atom_site_aniso_U_12
Cl1 0.0425(4) 0.0387(4) 0.0458(4) 0.0049(3) -0.0087(3) -0.0115(3)
O1 0.0342(9) 0.0453(10) 0.0268(8) -0.0087(7) -0.0027(7) -0.0054(8)
O2 0.0333(9) 0.0332(9) 0.0263(8) -0.0087(7) 0.0038(7) -0.0003(7)
N1 0.0295(10) 0.0409(11) 0.0266(10) 0.0002(9) -0.0048(8) -0.0008(9)
N2 0.0297(10) 0.0313(10) 0.0240(9) -0.0055(8) 0.0012(8) 0.0014(8)
N3 0.0274(10) 0.0307(10) 0.0235(9) -0.0047(8) 0.0021(7) -0.0008(8)
C1 0.0302(12) 0.0318(12) 0.0274(11) 0.0013(9) -0.0004(9) -0.0030(9)
C2 0.0290(12) 0.0427(14) 0.0387(14) 0.0041(11) 0.0007(10) 0.0052(11)
C3 0.0331(13) 0.0409(14) 0.0440(15) 0.0004(12) 0.0085(11) 0.0086(11)
C4 0.0333(12) 0.0391(13) 0.0337(13) -0.0014(10) 0.0081(10) 0.0013(11)
C5 0.0322(12) 0.0302(11) 0.0266(11) -0.0008(9) 0.0036(9) -0.0018(9)
C6 0.0264(11) 0.0257(10) 0.0260(11) 0.0012(8) 0.0034(9) -0.0025(9)
C7 0.0271(11) 0.0265(10) 0.0209(10) -0.0014(8) -0.0013(8) -0.0031(9)
C8 0.0286(11) 0.0327(11) 0.0231(10) 0.0008(9) 0.0005(9) -0.0058(9)
C9 0.0560(16) 0.0279(12) 0.0300(12) 0.0002(10) 0.0021(11) -0.0096(11)
C10 0.086(2) 0.0354(14) 0.0315(14) 0.0004(11) 0.0123(15) -0.0094(15)
C11 0.107(3) 0.0400(16) 0.0249(13) 0.0011(12) -0.0052(16) 0.0151(17)
C12 0.080(2) 0.0483(17) 0.0365(15) -0.0043(13) -0.0195(15) 0.0250(16)
C13 0.0541(17) 0.0395(14) 0.0349(13) -0.0029(11) -0.0041(12) 0.0149(13)
C14 0.0512(15) 0.0185(10) 0.0239(11) -0.0040(8) -0.0030(10) 0.0019(10)
C15 0.0342(12) 0.0220(10) 0.0217(10) -0.0029(8) -0.0009(9) 0.0001(9)
C16 0.0270(11) 0.0262(11) 0.0262(11) -0.0013(8) -0.0004(9) 0.0025(9)
C17 0.0266(11) 0.0241(10) 0.0227(10) -0.0031(8) -0.0001(8) 0.0016(8)
C18 0.0283(11) 0.0290(11) 0.0230(10) -0.0022(9) 0.0009(9) 0.0048(9)
C19 0.0305(12) 0.0477(14) 0.0257(11) -0.0103(10) 0.0026(9) 0.0013(11)
C20 0.0239(10) 0.0274(11) 0.0321(12) -0.0009(9) 0.0003(9) 0.0038(9)
C21 0.0332(12) 0.0413(14) 0.0318(12) -0.0050(10) 0.0042(10) -0.0035(11)
C22 0.0339(13) 0.0421(14) 0.0344(13) 0.0017(11) 0.0047(10) -0.0054(11)
C23 0.0293(12) 0.0296(12) 0.0403(13) 0.0018(10) -0.0070(10) -0.0001(10)
C24 0.0334(13) 0.0366(13) 0.0321(12) -0.0027(10) -0.0036(10) -0.0008(10)
C25 0.0305(12) 0.0393(13) 0.0265(11) -0.0010(10) 0.0003(9) -0.0004(10)
O3 0.098(7) 0.088(6) 0.028(4) -0.004(3) 0.007(3) 0.021(5)

loop_
_atom_type_symbol
_atom_type_description
_atom_type_scat_dispersion_real
_atom_type_scat_dispersion_imag
_atom_type_scat_source
C C 0.0033 0.0016 'International Tables Vol C Tables 4.2.6.8 and 6.1.1.4'
H H 0.0000 0.0000 'International Tables Vol C Tables 4.2.6.8 and 6.1.1.4'
N N 0.0061 0.0033 'International Tables Vol C Tables 4.2.6.8 and 6.1.1.4'
O O 0.0106 0.0060 'International Tables Vol C Tables 4.2.6.8 and 6.1.1.4'
Cl Cl 0.1484 0.1585 'International Tables Vol C Tables 4.2.6.8 and 6.1.1.4'

loop_
_geom_angle_atom_site_label_1
_geom_angle_atom_site_label_2
_geom_angle_atom_site_label_3
_geom_angle
C8 N1 C1 111.3(2)
C8 N1 H1N 119(2)
C1 N1 H1N 128(2)
C18 N2 N3 108.20(18)
C16 N3 N2 112.73(18)
C16 N3 C20 129.04(19)
N2 N3 C20 117.77(18)
C2 C1 C6 123.1(2)
C2 C1 N1 126.9(2)
C6 C1 N1 110.0(2)
C1 C2 C3 117.5(2)
C1 C2 H2 121.3
C3 C2 H2 121.3
C4 C3 C2 121.0(2)
C4 C3 H3 119.5
C2 C3 H3 119.5
C3 C4 C5 120.9(2)
C3 C4 H4 119.5
C5 C4 H4 119.5
C6 C5 C4 118.8(2)
C6 C5 H5 120.6
C4 C5 H5 120.6
C5 C6 C1 118.7(2)
C5 C6 C7 134.3(2)
C1 C6 C7 106.8(2)
C15 C7 C6 129.29(19)
C15 C7 C8 116.79(19)
C6 C7 C8 103.65(19)
C15 C7 C17 59.77(15)
C6 C7 C17 125.33(18)
C8 C7 C17 117.88(18)
O1 C8 N1 125.5(2)
O1 C8 C7 126.8(2)
N1 C8 C7 107.6(2)
C14 C9 C10 120.2(3)
C14 C9 H9 119.9
C10 C9 H9 119.9
C11 C10 C9 120.2(3)
C11 C10 H10 119.9
C9 C10 H10 119.9
C10 C11 C12 119.9(3)
C10 C11 H11 120.1
C12 C11 H11 120.1
C11 C12 C13 120.2(3)
C11 C12 H12 119.9
C13 C12 H12 119.9
C14 C13 C12 120.0(3)
C14 C13 H13 120.0
C12 C13 H13 120.0
C13 C14 C9 119.5(2)
C13 C14 C15 120.0(2)
C9 C14 C15 120.3(2)
C7 C15 C14 124.41(19)
C7 C15 C17 62.52(15)
C14 C15 C17 122.33(19)
C7 C15 H15 112.9
C14 C15 H15 112.9
C17 C15 H15 112.9
O2 C16 N3 126.3(2)
O2 C16 C17 129.5(2)
N3 C16 C17 104.15(18)
C18 C17 C16 102.88(19)
C18 C17 C15 123.74(19)
C16 C17 C15 119.18(19)
C18 C17 C7 128.64(19)
C16 C17 C7 120.34(18)
C15 C17 C7 57.71(14)
N2 C18 C17 111.90(19)
N2 C18 C19 118.1(2)
C17 C18 C19 130.0(2)
C18 C19 H19A 109.5
C18 C19 H19B 109.5
H19A C19 H19B 109.5
C18 C19 H19C 109.5
H19A C19 H19C 109.5
H19B C19 H19C 109.5
C21 C20 C25 119.5(2)
C21 C20 N3 119.2(2)
C25 C20 N3 121.2(2)
C22 C21 C20 120.7(2)
C22 C21 H21 119.7
C20 C21 H21 119.7
C23 C22 C21 119.3(2)
C23 C22 H22 120.4
C21 C22 H22 120.4
C24 C23 C22 120.6(2)
C24 C23 Cl1 120.2(2)
C22 C23 Cl1 119.2(2)
C23 C24 C25 120.5(2)
C23 C24 H24 119.7
C25 C24 H24 119.7
C24 C25 C20 119.4(2)
C24 C25 H25 120.3
C20 C25 H25 120.3

loop_
_geom_bond_atom_site_label_1
_geom_bond_atom_site_label_2
_geom_bond_distance
Cl1 C23 1.745(3)
O1 C8 1.234(3)
O2 C16 1.218(3)
N1 C8 1.348(3)
N1 C1 1.406(3)
N1 H1N 0.90(4)
N2 C18 1.284(3)
N2 N3 1.405(3)
N3 C16 1.379(3)
N3 C20 1.417(3)
C1 C2 1.380(4)
C1 C6 1.398(3)
C2 C3 1.387(4)
C2 H2 0.9500
C3 C4 1.384(4)
C3 H3 0.9500
C4 C5 1.402(3)
C4 H4 0.9500
C5 C6 1.391(3)
C5 H5 0.9500
C6 C7 1.505(3)
C7 C15 1.493(3)
C7 C8 1.521(3)
C7 C17 1.567(3)
C9 C14 1.388(4)
C9 C10 1.391(4)
C9 H9 0.9500
C10 C11 1.376(5)
C10 H10 0.9500
C11 C12 1.382(5)
C11 H11 0.9500
C12 C13 1.396(4)
C12 H12 0.9500
C13 C14 1.384(4)
C13 H13 0.9500
C14 C15 1.502(3)
C15 C17 1.526(3)
C15 H15 1.0000
C16 C17 1.507(3)
C17 C18 1.486(3)
C18 C19 1.489(3)
C19 H19A 0.9800
C19 H19B 0.9800
C19 H19C 0.9800
C20 C21 1.394(3)
C20 C25 1.395(3)
C21 C22 1.386(4)
C21 H21 0.9500
C22 C23 1.382(4)
C22 H22 0.9500
C23 C24 1.380(4)
C24 C25 1.388(3)
C24 H24 0.9500
C25 H25 0.9500

loop_
_geom_torsion_atom_site_label_1
_geom_torsion_atom_site_label_2
_geom_torsion_atom_site_label_3
_geom_torsion_atom_site_label_4
_geom_torsion
C18 N2 N3 C16 1.8(3)
C18 N2 N3 C20 174.82(19)
C8 N1 C1 C2 171.1(2)
C8 N1 C1 C6 -6.3(3)
C6 C1 C2 C3 0.7(4)
N1 C1 C2 C3 -176.4(2)
C1 C2 C3 C4 -0.1(4)
C2 C3 C4 C5 -0.1(4)
C3 C4 C5 C6 -0.4(4)
C4 C5 C6 C1 0.9(3)
C4 C5 C6 C7 175.0(2)
C2 C1 C6 C5 -1.2(4)
N1 C1 C6 C5 176.4(2)
C2 C1 C6 C7 -176.7(2)
N1 C1 C6 C7 0.8(3)
C5 C6 C7 C15 -27.5(4)
C1 C6 C7 C15 147.1(2)
C5 C6 C7 C8 -170.4(2)
C1 C6 C7 C8 4.1(2)
C5 C6 C7 C17 49.9(4)
C1 C6 C7 C17 -135.5(2)
C1 N1 C8 O1 -167.6(2)
C1 N1 C8 C7 8.8(3)
C15 C7 C8 O1 20.0(3)
C6 C7 C8 O1 168.5(2)
C17 C7 C8 O1 -48.2(3)
C15 C7 C8 N1 -156.3(2)
C6 C7 C8 N1 -7.9(2)
C17 C7 C8 N1 135.4(2)
C14 C9 C10 C11 -0.7(4)
C9 C10 C11 C12 0.0(4)
C10 C11 C12 C13 0.4(5)
C11 C12 C13 C14 -0.1(4)
C12 C13 C14 C9 -0.6(4)
C12 C13 C14 C15 174.3(2)
C10 C9 C14 C13 1.0(4)
C10 C9 C14 C15 -173.9(2)
C6 C7 C15 C14 0.8(4)
C8 C7 C15 C14 139.8(2)
C17 C7 C15 C14 -112.0(2)
C6 C7 C15 C17 112.8(3)
C8 C7 C15 C17 -108.2(2)
C13 C14 C15 C7 133.9(2)
C9 C14 C15 C7 -51.2(3)
C13 C14 C15 C17 57.1(3)
C9 C14 C15 C17 -128.0(2)
N2 N3 C16 O2 178.8(2)
C20 N3 C16 O2 6.7(4)
N2 N3 C16 C17 -3.5(2)
C20 N3 C16 C17 -175.5(2)
O2 C16 C17 C18 -178.7(2)
N3 C16 C17 C18 3.6(2)
O2 C16 C17 C15 40.0(3)
N3 C16 C17 C15 -137.7(2)
O2 C16 C17 C7 -27.6(4)
N3 C16 C17 C7 154.80(19)
C7 C15 C17 C18 117.8(2)
C14 C15 C17 C18 -127.1(2)
C7 C15 C17 C16 -109.4(2)
C14 C15 C17 C16 5.8(3)
C14 C15 C17 C7 115.1(2)
C15 C7 C17 C18 -109.6(3)
C6 C7 C17 C18 131.3(2)
C8 C7 C17 C18 -3.3(3)
C15 C7 C17 C16 107.4(2)
C6 C7 C17 C16 -11.7(3)
C8 C7 C17 C16 -146.3(2)
C6 C7 C17 C15 -119.0(2)
C8 C7 C17 C15 106.4(2)
N3 N2 C18 C17 0.8(3)
N3 N2 C18 C19 179.6(2)
C16 C17 C18 N2 -2.8(3)
C15 C17 C18 N2 136.1(2)
C7 C17 C18 N2 -150.7(2)
C16 C17 C18 C19 178.6(2)
C15 C17 C18 C19 -42.5(4)
C7 C17 C18 C19 30.7(4)
C16 N3 C20 C21 162.3(2)
N2 N3 C20 C21 -9.4(3)
C16 N3 C20 C25 -16.6(4)
N2 N3 C20 C25 171.7(2)
C25 C20 C21 C22 1.6(4)
N3 C20 C21 C22 -177.3(2)
C20 C21 C22 C23 -0.3(4)
C21 C22 C23 C24 -1.0(4)
C21 C22 C23 Cl1 178.4(2)
C22 C23 C24 C25 1.0(4)
Cl1 C23 C24 C25 -178.37(19)
C23 C24 C25 C20 0.3(4)
C21 C20 C25 C24 -1.6(4)
N3 C20 C25 C24 177.3(2)
